data_2243306
loop_
_publ_author_name
'Samolov\'a, Erika'
'F\'abry, Jan'

_publ_section_title
;
 Poly[[tetradecakis(\m-propionato)heptabarium] propionic acid monosolvate
 tetrahydrate]
;
_journal_coeditor_code WM5531
_journal_issue 2
_journal_name_full 'Acta Crystallographica Section E'
_journal_page_first 264
_journal_page_last 269
_journal_paper_doi 10.1107/S2056989020000924
_journal_volume 76
_journal_year 2020
_chemical_formula_iupac '[Ba7 (C3 H5 O2)14], 0.946C3 H6 O2, 4H2 O'
_chemical_formula_moiety
;
Ba7 (H5 C3 O2)14 (H6 C3 O2)0.946 4H2 O
;
_chemical_formula_sum 'C44.836 H83.674 Ba7 O33.892'
_chemical_formula_weight 2126.4
_chemical_name_systematic
;
Poly[[tetradecakis(\m-propionato)heptabarium]
propionic acid monosolvate tetrahydrate]
;
_space_group_IT_number 60
_space_group_name_Hall '-P 2n 2ab'
_space_group_name_H-M_alt 'P b c n'
_symmetry_cell_setting orthorhombic
_symmetry_space_group_name_Hall '-P 2n 2ab'
_symmetry_space_group_name_H-M 'P b c n'
_cell_angle_alpha 90
_cell_angle_beta 90
_cell_angle_gamma 90
_cell_formula_units_Z 4
_cell_length_a 15.7831(2)
_cell_length_b 14.0136(2)
_cell_length_c 30.5583(3)
_cell_measurement_reflns_used 70680
_cell_measurement_temperature 94.98
_cell_measurement_theta_max 29.5540
_cell_measurement_theta_min 2.7720
_cell_volume 6758.83(15)
_computing_cell_refinement
;
<i>CrysAlis Pro</i> (Rigaku OD, 2019)
;
_computing_data_collection
;
<i>CrysAlis Pro</i> (Rigaku OD, 2019)
;
_computing_data_reduction
;
<i>CrysAlis Pro</i> (Rigaku OD, 2019)
;
_computing_molecular_graphics
;
<i>DIAMOND</i> (Brandenburg, 2015) and
<i>Origin</i> (Origin, 2000)
;
_computing_publication_material
;
<i>JANA2006</i> (Pet\<r\'i\<cek <i>et al.</i>, 2014)
;
_computing_structure_refinement
;
<i>JANA</i>2006 (Pet\<r\'i\<cek <i>et al.</i>, 2014)
;
_computing_structure_solution
;
<i>SHELXT</i> (Sheldrick, 2015)
;
_diffrn_ambient_temperature 94.98
_diffrn_detector 'CCD plate'
_diffrn_detector_area_resol_mean 5.2027
_diffrn_measured_fraction_theta_full 0.98
_diffrn_measured_fraction_theta_max 0.94
_diffrn_measurement_device 'four-circle diffractometer'
_diffrn_measurement_device_type 'Rigaku Oxford Diffraction SuperNova, Dual, Cu at home/near, AtlasS2'
_diffrn_measurement_method '\w scans'
_diffrn_radiation_monochromator mirror
_diffrn_radiation_probe x-ray
_diffrn_radiation_source 'X-ray tube'
_diffrn_radiation_type 'Mo K\a'
_diffrn_radiation_wavelength 0.71073
_diffrn_reflns_av_R_equivalents 0.0431
_diffrn_reflns_av_unetI/netI 0.0206
_diffrn_reflns_limit_h_max 21
_diffrn_reflns_limit_h_min -19
_diffrn_reflns_limit_k_max 18
_diffrn_reflns_limit_k_min -18
_diffrn_reflns_limit_l_max 41
_diffrn_reflns_limit_l_min -40
_diffrn_reflns_number 112254
_diffrn_reflns_theta_full 28.97
_diffrn_reflns_theta_max 29.64
_diffrn_reflns_theta_min 2.36
_diffrn_source 'micro-focus sealed X-ray tube'
_diffrn_standards_number 0
_exptl_absorpt_coefficient_mu 4.097
_exptl_absorpt_correction_T_max 0.656
_exptl_absorpt_correction_T_min 0.568
_exptl_absorpt_correction_type multi-scan
_exptl_absorpt_process_details
;
(CrysAlisPro; Rigaku OD, 2019)
;
_exptl_crystal_colour colourless
_exptl_crystal_density_diffrn 2.0898
_exptl_crystal_description prism
_exptl_crystal_F_000 4063.4
_exptl_crystal_size_max 0.224
_exptl_crystal_size_mid 0.117
_exptl_crystal_size_min 0.103
_refine_diff_density_max 1.14
_refine_diff_density_min -0.72
_refine_ls_extinction_method none
_refine_ls_goodness_of_fit_gt '1.98; condition for the observed diffractions I~obs~ > 3\s(I~obs~)'
_refine_ls_goodness_of_fit_ref 1.92
_refine_ls_hydrogen_treatment mixed
_refine_ls_number_constraints 196
_refine_ls_number_parameters 428
_refine_ls_number_reflns 8981
_refine_ls_number_restraints 7
_refine_ls_R_factor_all 0.0324
_refine_ls_R_factor_gt '0.0277 for R[I>3\s(I)]'
_refine_ls_shift/su_max 0.0000
_refine_ls_shift/su_mean 0.0000
_refine_ls_structure_factor_coef Fsqd
_refine_ls_weighting_details w=1/(\s^2^(I)+0.0004I^2^)
_refine_ls_weighting_scheme sigma
_refine_ls_wR_factor_gt 0.0696
_refine_ls_wR_factor_ref 0.0710
_reflns_number_gt 8215
_reflns_number_total 8981
_reflns_threshold_expression I>3\s(I)
_cod_data_source_file wm5531sup1.cif
_cod_data_source_block I
_cod_database_code 2243306

loop_
_space_group_symop_id
_space_group_symop_operation_xyz
1 x,y,z
2 -x+1/2,-y+1/2,z+1/2
3 -x,y,-z+1/2
4 x+1/2,-y+1/2,-z
5 -x,-y,-z
6 x+1/2,y+1/2,-z+1/2
7 x,-y,z+1/2
8 -x+1/2,y+1/2,z

loop_
_atom_site_type_symbol
_atom_site_label
_atom_site_fract_x
_atom_site_fract_y
_atom_site_fract_z
_atom_site_U_iso_or_equiv
_atom_site_adp_type
_atom_site_calc_flag
_atom_site_refinement_flags
_atom_site_occupancy
_atom_site_site_symmetry_multiplicity
_atom_site_disorder_assembly
_atom_site_disorder_group
Ba Ba1 0.265102(12) 0.276842(14) 0.409817(6) 0.01040(6) Uani d . 1 8 . .
O O1 0.20473(14) 0.15684(17) 0.48047(7) 0.0141(7) Uani d . 1 8 . .
O O2 0.20378(14) 0.31250(17) 0.49391(7) 0.0160(7) Uani d . 1 8 . .
C C1 0.19826(19) 0.2274(3) 0.50646(10) 0.0139(10) Uani d . 1 8 . .
C C2 0.1819(2) 0.2043(3) 0.55457(10) 0.0194(11) Uani d . 1 8 . .
H H1c2 0.125429 0.174223 0.557629 0.0233 Uiso d . 1 8 . .
H H2c2 0.221038 0.153268 0.564196 0.0233 Uiso d . 1 8 . .
C C3 0.1884(3) 0.2883(3) 0.58557(11) 0.0265(12) Uani d . 1 8 . .
H H1c3 0.170755 0.268526 0.614948 0.0397 Uiso d . 1 8 . .
H H2c3 0.247161 0.310864 0.586517 0.0397 Uiso d . 1 8 . .
H H3c3 0.151542 0.339958 0.575311 0.0397 Uiso d . 1 8 . .
O O3 0.77274(14) 0.27521(18) 0.67975(7) 0.0165(7) Uani d . 1 8 . .
O O4 0.70280(16) 0.13907(18) 0.67159(8) 0.0216(8) Uani d . 1 8 . .
C C4 0.7343(2) 0.2046(3) 0.69537(10) 0.0161(10) Uani d . 1 8 . .
C C5 0.7235(3) 0.1981(3) 0.74443(11) 0.0272(13) Uani d . 1 8 . .
H H1c5 0.706908 0.132246 0.752502 0.0327 Uiso d . 1 8 . .
H H2c5 0.675065 0.238198 0.753611 0.0327 Uiso d . 1 8 . .
C C6 0.8025(3) 0.2269(3) 0.77026(11) 0.0310(13) Uani d . 1 8 . .
H H1c6 0.79028 0.223693 0.801666 0.0465 Uiso d . 1 8 . .
H H2c6 0.849043 0.183217 0.763236 0.0465 Uiso d . 1 8 . .
H H3c6 0.818705 0.29217 0.762411 0.0465 Uiso d . 1 8 . .
Ba Ba2 0.596864(11) 0.480169(14) 0.553971(6) 0.00925(6) Uani d . 1 8 . .
O O5 0.39730(13) 0.31291(17) 0.46155(7) 0.0149(7) Uani d . 1 8 . .
O O6 0.50137(14) 0.39354(17) 0.49305(7) 0.0170(7) Uani d . 1 8 . .
C C7 0.45768(19) 0.3181(2) 0.48840(9) 0.0124(9) Uani d . 1 8 . .
C C8 0.4801(2) 0.2324(3) 0.51561(11) 0.0221(11) Uani d . 1 8 . .
H H1c8 0.519283 0.251628 0.539298 0.0266 Uiso d . 1 8 . .
H H2c8 0.511697 0.185977 0.497441 0.0266 Uiso d . 1 8 . .
C C9 0.4028(2) 0.1839(3) 0.53535(12) 0.0265(12) Uani d . 1 8 . .
H H1c9 0.421114 0.132078 0.554706 0.0397 Uiso d . 1 8 . .
H H2c9 0.369982 0.230539 0.55218 0.0397 Uiso d . 1 8 . .
H H3c9 0.367423 0.15771 0.511864 0.0397 Uiso d . 1 8 . .
O O1w 0.69585(16) 0.53342(18) 0.47792(8) 0.0176(8) Uani d . 1 8 . .
H H1o1w 0.720(2) 0.4835(17) 0.4845(14) 0.0264 Uiso d . 1 8 . .
H H2o1w 0.730(2) 0.575(2) 0.4853(13) 0.0264 Uiso d . 1 8 . .
O O2w 0.43714(16) 0.4553(2) 0.59034(8) 0.0263(9) Uani d . 1 8 . .
H H1o2w 0.398(2) 0.454(3) 0.5728(12) 0.0395 Uiso d . 1 8 . .
H H2o2w 0.419(3) 0.472(3) 0.6140(8) 0.0395 Uiso d . 1 8 . .
Ba Ba3 0.723298(12) 0.460242(14) 0.675708(6) 0.01063(6) Uani d . 1 8 . .
O O7 0.32899(14) 0.09999(17) 0.39377(7) 0.0146(7) Uani d . 1 8 . .
O O8 0.26230(14) -0.02799(17) 0.41819(8) 0.0147(7) Uani d . 1 8 . .
C C10 0.3271(2) 0.0247(2) 0.41603(10) 0.0124(9) Uani d . 1 8 . .
C C11 0.4054(2) -0.0038(3) 0.44141(13) 0.0280(13) Uani d . 1 8 . .
H H1c11 0.396235 0.00861 0.472953 0.0336 Uiso d . 1 8 . .
H H2c11 0.413213 -0.07378 0.439522 0.0336 Uiso d . 1 8 . .
C C12 0.4852(2) 0.0456(3) 0.42663(16) 0.0426(17) Uani d . 1 8 . .
H H1c12 0.501238 0.022104 0.397576 0.0639 Uiso d . 1 8 . .
H H2c12 0.475349 0.114565 0.425252 0.0639 Uiso d . 1 8 . .
H H3c12 0.530935 0.03221 0.447435 0.0639 Uiso d . 1 8 . .
O O9 0.57946(15) 0.58185(18) 0.69864(7) 0.0184(7) Uani d . 1 8 . .
O O10 0.61677(15) 0.58789(17) 0.62908(7) 0.0152(7) Uani d . 1 8 . .
C C13 0.5694(2) 0.6136(2) 0.66061(11) 0.0159(10) Uani d . 1 8 . .
C C14 0.4989(2) 0.6848(3) 0.65013(13) 0.0311(13) Uani d . 1 8 . .
H H1c14 0.502517 0.70361 0.618957 0.0373 Uiso d . 1 8 . .
H H2c14 0.443144 0.653296 0.653563 0.0373 Uiso d . 1 8 . .
C C15 0.5020(3) 0.7718(4) 0.67817(18) 0.0504(19) Uani d . 1 8 . .
H H1c15 0.459821 0.817969 0.667909 0.0756 Uiso d . 1 8 . .
H H2c15 0.489699 0.754313 0.708558 0.0756 Uiso d . 1 8 . .
H H3c15 0.558621 0.800339 0.676466 0.0756 Uiso d . 1 8 . .
O O11 0.62289(13) 0.33741(17) 0.61727(7) 0.0127(7) Uani d . 1 8 . .
O O12 0.57444(14) 0.35474(18) 0.68509(7) 0.0177(7) Uani d . 1 8 . .
C C16 0.5717(2) 0.3152(2) 0.64849(10) 0.0147(10) Uani d . 1 8 . .
C C17 0.5076(3) 0.2391(3) 0.63987(13) 0.0366(14) Uani d . 1 8 . .
H H1c17 0.536797 0.177233 0.635543 0.0439 Uiso d . 1 8 . .
H H2c17 0.479622 0.251292 0.611423 0.0439 Uiso d . 1 8 . .
C C18 0.4407(4) 0.2285(4) 0.67540(16) 0.069(2) Uani d . 1 8 . .
H H1c18 0.404027 0.174063 0.668575 0.1033 Uiso d . 1 8 . .
H H2c18 0.468423 0.217922 0.703673 0.1033 Uiso d . 1 8 . .
H H3c18 0.406464 0.286802 0.676826 0.1033 Uiso d . 1 8 . .
Ba Ba4 0.5 0.45639(2) 0.75 0.01352(8) Uani d . 1 4 . .
O O13 0.68012(16) 0.44722(19) 0.76008(7) 0.0211(8) Uani d . 1 8 . .
O O14 0.61403(16) 0.4787(2) 0.82236(8) 0.0269(9) Uani d . 1 8 . .
C C19 0.6806(2) 0.4662(3) 0.80085(11) 0.0192(11) Uani d . 1 8 . .
C C20 0.7660(2) 0.4712(3) 0.82319(11) 0.0248(13) Uani d . 1 8 . .
H H1c20 0.808934 0.494763 0.802197 0.0298 Uiso d . 1 8 . .
H H2c20 0.785871 0.405822 0.829933 0.0298 Uiso d . 1 8 . .
C C21 0.7687(2) 0.5316(3) 0.86451(12) 0.0225(12) Uani d . 1 8 . .
H H1c21 0.82734 0.536988 0.874707 0.0338 Uiso d . 1 8 . .
H H2c21 0.746258 0.595323 0.858178 0.0338 Uiso d . 1 8 . .
H H3c21 0.734129 0.501355 0.887271 0.0338 Uiso d . 1 8 . .
C C22 0.4426(5) -0.0002(7) 0.2770(3) 0.031(4) Uani d . 0.473(4) 8 . .
C C24a 0.508(2) 0.062(4) 0.2061(7) 0.16(2) Uani d . 0.304(15) 8 . .
C C24b 0.533(2) -0.014(2) 0.2077(7) 0.031(4) Uani d . 0.169(15) 8 . .
H H1c23a 0.552935 0.078307 0.268738 0.0718 Uiso d . 0.304(15) 8 . .
H H2c23a 0.562725 -0.025336 0.251889 0.0718 Uiso d . 0.304(15) 8 . .
H H1c23b 0.524842 0.099005 0.249815 0.0718 Uiso d . 0.169(15) 8 . .
H H2c23b 0.572777 0.014063 0.270039 0.0718 Uiso d . 0.169(15) 8 . .
O O15 0.3759(5) 0.0388(6) 0.2758(2) 0.050(3) Uani d . 0.473(4) 8 . .
O O16 0.4501(8) -0.0790(10) 0.2993(4) 0.071(3) Uani d . 0.473(4) 8 . .
C C23 0.5222(10) 0.0286(11) 0.2521(6) 0.060(5) Uani d . 0.473(4) 8 . .

loop_
_atom_site_aniso_label
_atom_site_aniso_U_11
_atom_site_aniso_U_22
_atom_site_aniso_U_33
_atom_site_aniso_U_12
_atom_site_aniso_U_13
_atom_site_aniso_U_23
_atom_site_aniso_type_symbol
Ba1 0.01365(10) 0.00916(11) 0.00838(10) -0.00298(7) -0.00251(6) 0.00078(7) Ba
O1 0.0172(11) 0.0147(13) 0.0103(11) -0.0051(10) -0.0004(8) -0.0024(9) O
O2 0.0184(12) 0.0152(13) 0.0143(12) -0.0012(10) 0.0011(9) 0.0008(9) O
C1 0.0091(15) 0.0207(19) 0.0118(16) -0.0031(13) -0.0017(11) -0.0001(13) C
C2 0.0243(19) 0.020(2) 0.0139(17) 0.0002(15) -0.0026(13) 0.0002(13) C
C3 0.043(2) 0.023(2) 0.0128(17) 0.0025(18) 0.0039(15) -0.0018(14) C
O3 0.0211(13) 0.0181(14) 0.0104(12) 0.0062(10) 0.0022(9) 0.0031(9) O
O4 0.0291(14) 0.0141(14) 0.0216(13) 0.0038(11) 0.0049(10) 0.0003(10) O
C4 0.0210(18) 0.0154(19) 0.0118(16) 0.0085(14) 0.0039(12) 0.0006(13) C
C5 0.043(2) 0.025(2) 0.0132(18) -0.0031(18) 0.0071(15) 0.0051(15) C
C6 0.049(3) 0.030(2) 0.0146(18) 0.007(2) -0.0027(16) 0.0009(16) C
Ba2 0.00957(10) 0.00981(11) 0.00836(10) -0.00025(7) -0.00123(6) -0.00020(7) Ba
O5 0.0169(12) 0.0160(13) 0.0118(11) -0.0008(10) -0.0045(8) 0.0012(9) O
O6 0.0163(12) 0.0137(13) 0.0211(12) -0.0008(10) -0.0078(9) -0.0027(9) O
C7 0.0123(15) 0.0139(17) 0.0110(15) 0.0021(13) 0.0009(11) -0.0033(12) C
C8 0.0190(18) 0.018(2) 0.030(2) 0.0020(15) -0.0033(14) 0.0085(15) C
C9 0.0220(19) 0.024(2) 0.034(2) -0.0054(16) -0.0079(15) 0.0145(17) C
O1w 0.0204(13) 0.0160(14) 0.0162(12) -0.0027(11) -0.0002(10) -0.0005(10) O
O2w 0.0137(13) 0.0527(19) 0.0125(13) -0.0020(12) 0.0019(9) 0.0017(12) O
Ba3 0.01169(10) 0.01076(11) 0.00942(10) -0.00040(7) 0.00187(6) -0.00148(7) Ba
O7 0.0172(12) 0.0134(12) 0.0132(11) -0.0022(10) -0.0025(9) 0.0022(9) O
O8 0.0138(12) 0.0120(13) 0.0183(12) 0.0010(9) 0.0025(9) -0.0003(9) O
C10 0.0108(15) 0.0144(17) 0.0122(16) 0.0017(13) -0.0001(11) -0.0040(12) C
C11 0.025(2) 0.024(2) 0.035(2) 0.0055(17) -0.0136(16) 0.0035(17) C
C12 0.014(2) 0.039(3) 0.075(4) -0.0002(19) -0.018(2) 0.001(2) C
O9 0.0226(13) 0.0167(13) 0.0160(12) -0.0012(11) 0.0052(9) 0.0005(10) O
O10 0.0197(12) 0.0160(13) 0.0100(11) -0.0027(10) 0.0002(9) -0.0001(9) O
C13 0.0175(16) 0.0118(17) 0.0184(17) -0.0030(14) 0.0017(13) -0.0014(13) C
C14 0.024(2) 0.031(2) 0.038(2) 0.0067(18) 0.0017(16) -0.0008(18) C
C15 0.036(3) 0.041(3) 0.074(4) 0.014(2) -0.008(2) -0.016(3) C
O11 0.0121(11) 0.0153(13) 0.0106(11) 0.0013(9) 0.0032(8) 0.0008(8) O
O12 0.0168(12) 0.0208(14) 0.0154(12) -0.0028(11) 0.0048(9) -0.0055(9) O
C16 0.0157(16) 0.0146(18) 0.0137(16) -0.0009(14) 0.0046(12) -0.0008(12) C
C17 0.040(2) 0.039(3) 0.031(2) -0.026(2) 0.0169(18) -0.0183(19) C
C18 0.073(4) 0.071(4) 0.062(3) -0.061(4) 0.046(3) -0.035(3) C
Ba4 0.01414(14) 0.01790(16) 0.00851(13) 0 0.00393(9) 0 Ba
O13 0.0259(14) 0.0265(15) 0.0110(12) 0.0051(11) -0.0003(10) -0.0023(10) O
O14 0.0211(13) 0.048(2) 0.0111(13) 0.0057(13) 0.0015(10) 0.0005(11) O
C19 0.0256(19) 0.0198(19) 0.0123(17) 0.0049(15) 0.0013(13) 0.0010(13) C
C20 0.023(2) 0.037(3) 0.0148(19) 0.0069(17) -0.0013(13) -0.0007(16) C
C21 0.0209(19) 0.025(2) 0.0214(19) -0.0045(16) -0.0028(14) -0.0011(15) C
C22 0.037(7) 0.028(5) 0.029(6) -0.003(5) -0.014(4) 0.006(4) C
C24a 0.12(3) 0.23(5) 0.14(3) 0.01(3) 0.05(2) 0.09(3) C
C24b 0.037(7) 0.028(5) 0.029(6) 0.003(5) -0.014(4) -0.006(4) C
O15 0.038(4) 0.057(5) 0.054(5) -0.020(4) 0.014(3) -0.015(4) O
O16 0.037(4) 0.059(6) 0.116(7) 0.000(4) 0.002(4) 0.046(5) O
C23 0.050(11) 0.056(8) 0.074(9) -0.014(6) -0.031(9) 0.027(7) C

loop_
_atom_type_symbol
_atom_type_scat_dispersion_real
_atom_type_scat_dispersion_imag
_atom_type_scat_source
C 0.0033 0.0016 'International Tables Vol C tables 4.2.6.8 and 6.1.1.1'
H 0.0000 0.0000 'International Tables Vol C tables 4.2.6.8 and 6.1.1.1'
Ba -0.3244 2.2819 'International Tables Vol C tables 4.2.6.8 and 6.1.1.1'
Mg 0.0486 0.0363 'International Tables Vol C tables 4.2.6.8 and 6.1.1.1'
O 0.0106 0.0060 'International Tables Vol C tables 4.2.6.8 and 6.1.1.1'

loop_
_exptl_crystal_face_index_h
_exptl_crystal_face_index_k
_exptl_crystal_face_index_l
_exptl_crystal_face_perp_dist
19 -1 -14 0.0562
-19 1 14 0.0592
-7 -6 -38 0.1142
4 6 41 0.1013
-1 22 -10 0.0467
1 -22 10 0.0557
-1 21 -15 0.0506
-1 -20 -18 0.1039
13 15 15 0.0747
-14 -14 16 0.0554
-13 -15 -13 0.0730
14 16 7 0.0687
13 13 -20 0.0686
-3 -7 -40 0.1201
16 -12 3 0.0754
16 -13 -5 0.0703
-16 13 3 0.0671
-9 0 -39 0.1157
9 -13 -29 0.1094
5 -21 12 0.0603
-5 -21 11 0.0521
-16 -4 25 0.0679
8 21 1 0.0625
-3 16 -29 0.0788
7 1 -40 0.1183

loop_
_geom_angle_atom_site_label_1
_geom_angle_atom_site_label_2
_geom_angle_atom_site_label_3
_geom_angle_site_symmetry_1
_geom_angle_site_symmetry_2
_geom_angle_site_symmetry_3
_geom_angle
_geom_angle_publ_flag
O1 C1 O2 . . . 122.8(3) ?
O1 C1 C2 . . . 116.7(3) ?
O2 C1 C2 . . . 120.5(3) ?
C1 C2 H1c2 . . . 109.47 ?
C1 C2 H2c2 . . . 109.47 ?
C1 C2 C3 . . . 115.2(3) ?
H1c2 C2 H2c2 . . . 103.07 ?
H1c2 C2 C3 . . . 109.47 ?
H2c2 C2 C3 . . . 109.47 ?
C2 C3 H1c3 . . . 109.47 ?
C2 C3 H2c3 . . . 109.47 ?
C2 C3 H3c3 . . . 109.47 ?
H1c3 C3 H2c3 . . . 109.47 ?
H1c3 C3 H3c3 . . . 109.47 ?
H2c3 C3 H3c3 . . . 109.47 ?
O3 C4 O4 . . . 122.7(3) ?
O3 C4 C5 . . . 118.6(3) ?
O4 C4 C5 . . . 118.6(3) ?
C4 C5 H1c5 . . . 109.47 ?
C4 C5 H2c5 . . . 109.47 ?
C4 C5 C6 . . . 113.8(3) ?
H1c5 C5 H2c5 . . . 104.72 ?
H1c5 C5 C6 . . . 109.47 ?
H2c5 C5 C6 . . . 109.47 ?
C5 C6 H1c6 . . . 109.47 ?
C5 C6 H2c6 . . . 109.47 ?
C5 C6 H3c6 . . . 109.47 ?
H1c6 C6 H2c6 . . . 109.47 ?
H1c6 C6 H3c6 . . . 109.47 ?
H2c6 C6 H3c6 . . . 109.47 ?
O5 C7 O6 . . . 122.2(3) ?
O5 C7 C8 . . . 119.4(3) ?
O6 C7 C8 . . . 118.4(3) ?
C7 C8 H1c8 . . . 109.47 ?
C7 C8 H2c8 . . . 109.47 ?
C7 C8 C9 . . . 112.8(3) ?
H1c8 C8 H2c8 . . . 105.89 ?
H1c8 C8 C9 . . . 109.47 ?
H2c8 C8 C9 . . . 109.47 ?
C8 C9 H1c9 . . . 109.47 ?
C8 C9 H2c9 . . . 109.47 ?
C8 C9 H3c9 . . . 109.47 ?
H1c9 C9 H2c9 . . . 109.47 ?
H1c9 C9 H3c9 . . . 109.47 ?
H2c9 C9 H3c9 . . . 109.47 ?
H1o1w O1w H2o1w . . . 104(3) ?
H1o2w O2w H2o2w . . . 109(4) ?
O7 C10 O8 . . . 122.6(3) ?
O7 C10 C11 . . . 118.7(3) ?
O8 C10 C11 . . . 118.7(3) ?
C10 C11 H1c11 . . . 109.47 ?
C10 C11 H2c11 . . . 109.47 ?
C10 C11 C12 . . . 114.1(3) ?
H1c11 C11 H2c11 . . . 104.42 ?
H1c11 C11 C12 . . . 109.47 ?
H2c11 C11 C12 . . . 109.47 ?
C11 C12 H1c12 . . . 109.47 ?
C11 C12 H2c12 . . . 109.47 ?
C11 C12 H3c12 . . . 109.47 ?
H1c12 C12 H2c12 . . . 109.47 ?
H1c12 C12 H3c12 . . . 109.47 ?
H2c12 C12 H3c12 . . . 109.47 ?
O9 C13 O10 . . . 121.8(3) ?
O9 C13 C14 . . . 121.2(3) ?
O10 C13 C14 . . . 117.0(3) ?
C13 C14 H1c14 . . . 109.47 ?
C13 C14 H2c14 . . . 109.47 ?
C13 C14 C15 . . . 112.9(3) ?
H1c14 C14 H2c14 . . . 105.79 ?
H1c14 C14 C15 . . . 109.47 ?
H2c14 C14 C15 . . . 109.47 ?
C14 C15 H1c15 . . . 109.47 ?
C14 C15 H2c15 . . . 109.47 ?
C14 C15 H3c15 . . . 109.47 ?
H1c15 C15 H2c15 . . . 109.47 ?
H1c15 C15 H3c15 . . . 109.47 ?
H2c15 C15 H3c15 . . . 109.47 ?
O11 C16 O12 . . . 122.3(3) ?
O11 C16 C17 . . . 117.8(3) ?
O12 C16 C17 . . . 119.9(3) ?
C16 C17 H1c17 . . . 109.47 ?
C16 C17 H2c17 . . . 109.47 ?
C16 C17 C18 . . . 114.4(4) ?
H1c17 C17 H2c17 . . . 104.01 ?
H1c17 C17 C18 . . . 109.47 ?
H2c17 C17 C18 . . . 109.47 ?
C17 C18 H1c18 . . . 109.47 ?
C17 C18 H2c18 . . . 109.47 ?
C17 C18 H3c18 . . . 109.47 ?
H1c18 C18 H2c18 . . . 109.47 ?
H1c18 C18 H3c18 . . . 109.47 ?
H2c18 C18 H3c18 . . . 109.47 ?
O13 C19 O14 . . . 122.6(3) ?
O13 C19 C20 . . . 117.1(3) ?
O14 C19 C20 . . . 120.3(3) ?
C19 C20 H1c20 . . . 109.47 ?
C19 C20 H2c20 . . . 109.47 ?
C19 C20 C21 . . . 115.2(3) ?
H1c20 C20 H2c20 . . . 103.1 ?
H1c20 C20 C21 . . . 109.47 ?
H2c20 C20 C21 . . . 109.47 ?
C20 C21 H1c21 . . . 109.47 ?
C20 C21 H2c21 . . . 109.47 ?
C20 C21 H3c21 . . . 109.47 ?
H1c21 C21 H2c21 . . . 109.47 ?
H1c21 C21 H3c21 . . . 109.47 ?
H2c21 C21 H3c21 . . . 109.47 ?
O15 C22 O16 . . . 119.1(10) ?
O15 C22 C23 . . . 126.5(11) ?
O16 C22 C23 . . . 114.3(10) ?
C22 C23 C24a . . . 115.3(17) ?
C22 C23 C24b . . . 116.0(17) ?
C22 C23 H1c23a . . . 109.47 ?
C22 C23 H2c23a . . . 109.47 ?
C22 C23 H1c23b . . . 109.47 ?
C22 C23 H2c23b . . . 109.47 ?
C24a C23 H1c23a . . . 109.47 ?
C24a C23 H2c23a . . . 109.47 ?
C24b C23 H1c23b . . . 109.47 ?
C24b C23 H2c23b . . . 109.47 ?
H1c23a C23 H2c23a . . . 102.92 ?
H1c23b C23 H2c23b . . . 102.1 ?
O1 Ba1 O2 . . . 45.88(7) ?
O1 Ba1 O3 . . 4_456 125.73(7) ?
O1 Ba1 O4 . . 4_456 139.24(7) ?
O1 Ba1 O5 . . . 85.73(6) ?
O1 Ba1 O7 . . . 74.18(6) ?
O1 Ba1 O8 . . 8_555 116.81(7) ?
O1 Ba1 O10 . . 5_666 153.16(6) ?
O1 Ba1 O11 . . 4_456 68.60(6) ?
O2 Ba1 O3 . . 4_456 161.74(7) ?
O2 Ba1 O4 . . 4_456 126.49(7) ?
O2 Ba1 O5 . . . 72.03(6) ?
O2 Ba1 O7 . . . 117.23(7) ?
O2 Ba1 O8 . . 8_555 71.65(7) ?
O2 Ba1 O10 . . 5_666 118.77(6) ?
O2 Ba1 O11 . . 4_456 95.39(6) ?
O3 Ba1 O4 4_456 . 4_456 45.29(7) ?
O3 Ba1 O5 4_456 . . 126.01(6) ?
O3 Ba1 O7 4_456 . . 64.90(7) ?
O3 Ba1 O8 4_456 . 8_555 110.40(7) ?
O3 Ba1 O10 4_456 . 5_666 75.30(6) ?
O3 Ba1 O11 4_456 . 4_456 67.20(6) ?
O4 Ba1 O5 4_456 . . 133.75(7) ?
O4 Ba1 O7 4_456 . . 109.79(7) ?
O4 Ba1 O8 4_456 . 8_555 68.25(7) ?
O4 Ba1 O10 4_456 . 5_666 66.77(7) ?
O4 Ba1 O11 4_456 . 4_456 73.57(7) ?
O5 Ba1 O7 . . . 89.40(7) ?
O5 Ba1 O8 . . 8_555 83.15(7) ?
O5 Ba1 O10 . . 5_666 67.52(6) ?
O5 Ba1 O11 . . 4_456 152.39(7) ?
O7 Ba1 O8 . . 8_555 166.01(7) ?
O7 Ba1 O10 . . 5_666 106.39(7) ?
O7 Ba1 O11 . . 4_456 74.36(6) ?
O8 Ba1 O10 8_555 . 5_666 59.80(7) ?
O8 Ba1 O11 8_555 . 4_456 116.89(6) ?
O10 Ba1 O11 5_666 . 4_456 138.06(6) ?
O1 Ba2 O5 4_556 . 5_666 127.04(6) ?
O1 Ba2 O6 4_556 . . 76.61(7) ?
O1 Ba2 O6 4_556 . 5_666 126.29(6) ?
O1 Ba2 O1w 4_556 . . 62.81(7) ?
O1 Ba2 O2w 4_556 . . 128.49(8) ?
O1 Ba2 O8 4_556 . 4_556 73.22(7) ?
O1 Ba2 O10 4_556 . . 128.55(7) ?
O1 Ba2 O11 4_556 . . 71.28(6) ?
O5 Ba2 O6 5_666 . . 110.59(7) ?
O5 Ba2 O6 5_666 . 5_666 45.60(6) ?
O5 Ba2 O1w 5_666 . . 66.41(7) ?
O5 Ba2 O2w 5_666 . . 102.51(8) ?
O5 Ba2 O8 5_666 . 4_556 77.63(6) ?
O5 Ba2 O10 5_666 . . 65.91(6) ?
O5 Ba2 O11 5_666 . . 143.89(6) ?
O6 Ba2 O6 . . 5_666 67.25(7) ?
O6 Ba2 O1w . . . 82.13(7) ?
O6 Ba2 O2w . . . 73.22(7) ?
O6 Ba2 O8 . . 4_556 146.54(7) ?
O6 Ba2 O10 . . . 152.38(7) ?
O6 Ba2 O11 . . . 103.72(7) ?
O6 Ba2 O1w 5_666 . . 73.74(7) ?
O6 Ba2 O2w 5_666 . . 77.20(7) ?
O6 Ba2 O8 5_666 . 4_556 121.61(7) ?
O6 Ba2 O10 5_666 . . 98.40(7) ?
O6 Ba2 O11 5_666 . . 153.77(6) ?
O1w Ba2 O2w . . . 147.42(7) ?
O1w Ba2 O8 . . 4_556 71.48(7) ?
O1w Ba2 O10 . . . 117.64(7) ?
O1w Ba2 O11 . . . 130.99(7) ?
O2w Ba2 O8 . . 4_556 138.40(7) ?
O2w Ba2 O10 . . . 80.75(7) ?
O2w Ba2 O11 . . . 76.60(7) ?
O8 Ba2 O10 4_556 . . 61.04(7) ?
O8 Ba2 O11 4_556 . . 80.03(6) ?
O10 Ba2 O11 . . . 78.51(6) ?
O3 Ba3 O4 . . 8_655 138.34(7) ?
O3 Ba3 O7 . . 4_556 65.10(7) ?
O3 Ba3 O8 . . 4_556 106.22(6) ?
O3 Ba3 O9 . . . 140.37(7) ?
O3 Ba3 O10 . . . 142.77(7) ?
O3 Ba3 O11 . . . 67.87(6) ?
O3 Ba3 O12 . . . 74.39(7) ?
O3 Ba3 O13 . . . 87.95(7) ?
O3 Ba3 O15 . . 4_556 74.66(16) ?
O4 Ba3 O7 8_655 . 4_556 89.29(7) ?
O4 Ba3 O8 8_655 . 4_556 66.10(6) ?
O4 Ba3 O9 8_655 . . 79.07(7) ?
O4 Ba3 O10 8_655 . . 69.89(7) ?
O4 Ba3 O11 8_655 . . 136.80(6) ?
O4 Ba3 O12 8_655 . . 147.07(7) ?
O4 Ba3 O13 8_655 . . 102.31(7) ?
O4 Ba3 O15 8_655 . 4_556 70.16(16) ?
O7 Ba3 O8 4_556 . 4_556 43.61(6) ?
O7 Ba3 O9 4_556 . . 144.26(6) ?
O7 Ba3 O10 4_556 . . 99.24(6) ?
O7 Ba3 O11 4_556 . . 71.80(6) ?
O7 Ba3 O12 4_556 . . 114.55(7) ?
O7 Ba3 O13 4_556 . . 148.63(7) ?
O7 Ba3 O15 4_556 . 4_556 83.84(15) ?
O8 Ba3 O9 4_556 . . 101.45(6) ?
O8 Ba3 O10 4_556 . . 57.13(6) ?
O8 Ba3 O11 4_556 . . 73.92(6) ?
O8 Ba3 O12 4_556 . . 115.25(6) ?
O8 Ba3 O13 4_556 . . 165.74(7) ?
O8 Ba3 O15 4_556 . 4_556 108.43(15) ?
O9 Ba3 O10 . . . 45.02(6) ?
O9 Ba3 O11 . . . 93.91(6) ?
O9 Ba3 O12 . . . 68.32(7) ?
O9 Ba3 O13 . . . 67.09(7) ?
O9 Ba3 O15 . . 4_556 122.20(16) ?
O10 Ba3 O11 . . . 75.23(6) ?
O10 Ba3 O12 . . . 83.50(7) ?
O10 Ba3 O13 . . . 112.10(7) ?
O10 Ba3 O15 . . 4_556 139.87(16) ?
O11 Ba3 O12 . . . 45.51(6) ?
O11 Ba3 O13 . . . 114.08(7) ?
O11 Ba3 O15 . . 4_556 141.20(16) ?
O12 Ba3 O13 . . . 69.52(7) ?
O12 Ba3 O15 . . 4_556 131.73(16) ?
O13 Ba3 O15 . . 4_556 73.25(16) ?
O9 Ba4 O9 . . 3_656 97.61(7) ?
O9 Ba4 O12 . . . 73.28(7) ?
O9 Ba4 O12 . . 3_656 168.56(7) ?
O9 Ba4 O13 . . . 68.05(7) ?
O9 Ba4 O13 . . 3_656 115.65(7) ?
O9 Ba4 O14 . . . 94.96(7) ?
O9 Ba4 O14 . . 3_656 76.68(7) ?
O9 Ba4 O12 3_656 . . 168.56(7) ?
O9 Ba4 O12 3_656 . 3_656 73.28(7) ?
O9 Ba4 O13 3_656 . . 115.65(7) ?
O9 Ba4 O13 3_656 . 3_656 68.05(7) ?
O9 Ba4 O14 3_656 . . 76.68(7) ?
O9 Ba4 O14 3_656 . 3_656 94.96(7) ?
O12 Ba4 O12 . . 3_656 116.58(7) ?
O12 Ba4 O13 . . . 67.95(7) ?
O12 Ba4 O13 . . 3_656 109.16(7) ?
O12 Ba4 O14 . . . 110.46(7) ?
O12 Ba4 O14 . . 3_656 76.42(7) ?
O12 Ba4 O13 3_656 . . 109.16(7) ?
O12 Ba4 O13 3_656 . 3_656 67.95(7) ?
O12 Ba4 O14 3_656 . . 76.42(7) ?
O12 Ba4 O14 3_656 . 3_656 110.46(7) ?
O13 Ba4 O13 . . 3_656 174.86(7) ?
O13 Ba4 O14 . . . 45.47(7) ?
O13 Ba4 O14 . . 3_656 135.33(7) ?
O13 Ba4 O14 3_656 . . 135.33(7) ?
O13 Ba4 O14 3_656 . 3_656 45.47(7) ?
O14 Ba4 O14 . . 3_656 167.46(9) ?

loop_
_geom_bond_atom_site_label_1
_geom_bond_atom_site_label_2
_geom_bond_site_symmetry_1
_geom_bond_site_symmetry_2
_geom_bond_distance
_geom_bond_publ_flag
O1 C1 . . 1.273(4) ?
O2 C1 . . 1.256(4) ?
C1 C2 . . 1.528(4) ?
C2 H1c2 . . 0.99 ?
C2 H2c2 . . 0.99 ?
C2 C3 . . 1.515(5) ?
C3 H1c3 . . 0.98 ?
C3 H2c3 . . 0.98 ?
C3 H3c3 . . 0.98 ?
O3 C4 . . 1.255(4) ?
O4 C4 . . 1.272(4) ?
C4 C5 . . 1.512(5) ?
C5 H1c5 . . 0.99 ?
C5 H2c5 . . 0.99 ?
C5 C6 . . 1.529(6) ?
C6 H1c6 . . 0.98 ?
C6 H2c6 . . 0.98 ?
C6 H3c6 . . 0.98 ?
O5 C7 . . 1.260(4) ?
O6 C7 . . 1.270(4) ?
C7 C8 . . 1.504(5) ?
C8 H1c8 . . 0.99 ?
C8 H2c8 . . 0.99 ?
C8 C9 . . 1.521(5) ?
C9 H1c9 . . 0.98 ?
C9 H2c9 . . 0.98 ?
C9 H3c9 . . 0.98 ?
O1w H1o1w . . 0.82(3) ?
O1w H2o1w . . 0.82(3) ?
O2w H1o2w . . 0.82(3) ?
O2w H2o2w . . 0.81(3) ?
O7 C10 . . 1.256(4) ?
O8 C10 . . 1.263(4) ?
C10 C11 . . 1.513(5) ?
C11 H1c11 . . 0.99 ?
C11 H2c11 . . 0.99 ?
C11 C12 . . 1.507(6) ?
C12 H1c12 . . 0.98 ?
C12 H2c12 . . 0.98 ?
C12 H3c12 . . 0.98 ?
O9 C13 . . 1.255(4) ?
O10 C13 . . 1.272(4) ?
C13 C14 . . 1.528(5) ?
C14 H1c14 . . 0.99 ?
C14 H2c14 . . 0.99 ?
C14 C15 . . 1.491(7) ?
C15 H1c15 . . 0.98 ?
C15 H2c15 . . 0.98 ?
C15 H3c15 . . 0.98 ?
H1c15 H2c15 . . 1.6003 ?
H1c15 H3c15 . . 1.6003 ?
H2c15 H3c15 . . 1.6003 ?
O11 C16 . . 1.288(4) ?
O12 C16 . . 1.249(4) ?
C16 C17 . . 1.494(5) ?
C17 H1c17 . . 0.99 ?
C17 H2c17 . . 0.99 ?
C17 C18 . . 1.522(7) ?
C18 H1c18 . . 0.98 ?
C18 H2c18 . . 0.98 ?
C18 H3c18 . . 0.98 ?
O13 C19 . . 1.274(4) ?
O14 C19 . . 1.251(4) ?
C19 C20 . . 1.513(5) ?
C20 H1c20 . . 0.99 ?
C20 H2c20 . . 0.99 ?
C20 C21 . . 1.521(5) ?
C21 H1c21 . . 0.98 ?
C21 H2c21 . . 0.98 ?
C21 H3c21 . . 0.98 ?
C22 O15 . . 1.187(12) ?
C22 O16 . . 1.303(18) ?
C22 C23 . . 1.523(18) ?
C24a C23 . . 1.50(3) ?
C24b C23 . . 1.49(3) ?
H1c23a C23 . . 0.99 ?
H2c23a C23 . . 0.99 ?
H1c23b C23 . . 0.99 ?
H2c23b C23 . . 0.99 ?
Ba1 O1 . . 2.898(2) ?
Ba1 O2 . . 2.791(2) ?
Ba1 O3 . 4_456 2.835(2) ?
Ba1 O4 . 4_456 2.923(2) ?
Ba1 O5 . . 2.666(2) ?
Ba1 O7 . . 2.720(2) ?
Ba1 O8 . 8_555 2.781(2) ?
Ba1 O10 . 5_666 2.913(2) ?
Ba1 O11 . 4_456 2.879(2) ?
Ba2 O1 . 4_556 2.774(2) ?
Ba2 O5 . 5_666 2.940(2) ?
Ba2 O6 . . 2.685(2) ?
Ba2 O6 . 5_666 2.757(2) ?
Ba2 O1w . . 2.898(2) ?
Ba2 O2w . . 2.777(3) ?
Ba2 O8 . 4_556 2.827(2) ?
Ba2 O10 . . 2.765(2) ?
Ba2 O11 . . 2.813(2) ?
Ba3 O3 . . 2.711(3) ?
Ba3 O4 . 8_655 2.767(3) ?
Ba3 O7 . 4_556 2.829(2) ?
Ba3 O8 . 4_556 3.084(2) ?
Ba3 O9 . . 2.924(2) ?
Ba3 O10 . . 2.838(2) ?
Ba3 O11 . . 2.943(2) ?
Ba3 O12 . . 2.791(2) ?
Ba3 O13 . . 2.673(2) ?
Ba3 O15 . 4_556 2.828(7) ?
Ba4 O9 . . 2.670(2) ?
Ba4 O9 . 3_656 2.670(2) ?
Ba4 O12 . . 2.710(2) ?
Ba4 O12 . 3_656 2.710(2) ?
Ba4 O13 . . 2.862(3) ?
Ba4 O13 . 3_656 2.862(3) ?
Ba4 O14 . . 2.868(2) ?
Ba4 O14 . 3_656 2.868(2) ?

loop_
_geom_hbond_atom_site_label_D
_geom_hbond_atom_site_label_H
_geom_hbond_atom_site_label_A
_geom_hbond_site_symmetry_D
_geom_hbond_site_symmetry_H
_geom_hbond_site_symmetry_A
_geom_hbond_distance_DH
_geom_hbond_distance_HA
_geom_hbond_distance_DA
_geom_hbond_angle_DHA
_geom_hbond_publ_flag
O1w H1o1w O1 . . 4_556 0.82(3) 2.25(3) 2.957(3) 145(4) no
O1w H2o1w O2 . . 5_666 0.82(3) 2.00(3) 2.813(3) 171(3) no
O2w H1o2w O1w . . 5_666 0.82(3) 2.15(3) 2.963(3) 172(4) no
O2w H2o2w O14 . . 3_656 0.81(3) 2.01(3) 2.807(3) 164(4) no
C17 H1c17 O16 . . 5_656 0.99 2.43 2.989(15) 115.22 no

loop_
_geom_torsion_atom_site_label_1
_geom_torsion_atom_site_label_2
_geom_torsion_atom_site_label_3
_geom_torsion_atom_site_label_4
_geom_torsion_site_symmetry_1
_geom_torsion_site_symmetry_2
_geom_torsion_site_symmetry_3
_geom_torsion_site_symmetry_4
_geom_torsion
_geom_torsion_publ_flag
? ? ? ? ? ? ? ? ? ?

loop_
_twin_individual_id
_twin_individual_mass_fraction_refined
_twin_individual_twin_matrix_11
_twin_individual_twin_matrix_12
_twin_individual_twin_matrix_13
_twin_individual_twin_matrix_21
_twin_individual_twin_matrix_22
_twin_individual_twin_matrix_23
_twin_individual_twin_matrix_31
_twin_individual_twin_matrix_32
_twin_individual_twin_matrix_33
? ? ? ? ? ? ? ? ? ? ?

loop_
_restr_distance_atom_site_label_1
_restr_distance_site_symmetry_1
_restr_distance_atom_site_label_2
_restr_distance_site_symmetry_2
_restr_distance_target
_restr_distance_target_weight_param
O1w . H1o1w . 0.82 0.01
O1w . H2o1w . 0.82 0.01
O2w . H1o2w . 0.82 0.01
O2w . H2o2w . 0.82 0.01
C22 . C23a . 1.52 0.01
C23a . C24b . 1.5 0.01
C23a . C24a . 1.5 0.01

loop_
_restr_angle_atom_site_label_1
_restr_angle_site_symmetry_1
_restr_angle_atom_site_label_2
_restr_angle_site_symmetry_2
_restr_angle_atom_site_label_3
_restr_angle_site_symmetry_3
_restr_angle_target
_restr_angle_target_weight_param
C22 . C23 . C24 . 109.47 0.01

loop_
_restr_torsion_atom_site_label_1
_restr_torsion_site_symmetry_1
_restr_torsion_atom_site_label_2
_restr_torsion_site_symmetry_2
_restr_torsion_atom_site_label_3
_restr_torsion_site_symmetry_3
_restr_torsion_atom_site_label_4
_restr_torsion_site_symmetry_4
_restr_torsion_angle_target
_restr_torsion_weight_param
? ? ? ? ? ? ? ? ? ?

loop_
_restr_equal_distance_atom_site_label_1
_restr_equal_distance_site_symmetry_1
_restr_equal_distance_atom_site_label_2
_restr_equal_distance_site_symmetry_2
_restr_equal_distance_class_class_id
_restr_equal_distance_class_target_weight_param
? ? ? ? ? ?

loop_
_restr_equal_angle_atom_site_label_1
_restr_equal_angle_site_symmetry_1
_restr_equal_angle_atom_site_label_2
_restr_equal_angle_site_symmetry_2
_restr_equal_angle_atom_site_label_3
_restr_equal_angle_site_symmetry_3
_restr_equal_angle_class_class_id
_restr_equal_angle_class_target_weight_param
? ? ? ? ? ? ? ?

loop_
_restr_equal_torsion_atom_site_label_1
_restr_equal_torsion_site_symmetry_1
_restr_equal_torsion_atom_site_label_2
_restr_equal_torsion_site_symmetry_2
_restr_equal_torsion_atom_site_label_3
_restr_equal_torsion_site_symmetry_3
_restr_equal_torsion_atom_site_label_4
_restr_equal_torsion_site_symmetry_4
_restr_equal_torsion_class_class_id
_restr_equal_torsion_class_target_weight_param
? ? ? ? ? ? ? ? ? ?

loop_
_jana_atom_site_adp_c_label
_jana_atom_site_adp_c_type_symbol
_jana_atom_site_adp_c_111
_jana_atom_site_adp_c_112
_jana_atom_site_adp_c_113
_jana_atom_site_adp_c_122
_jana_atom_site_adp_c_123
_jana_atom_site_adp_c_133
_jana_atom_site_adp_c_222
_jana_atom_site_adp_c_223
_jana_atom_site_adp_c_233
_jana_atom_site_adp_c_333
? ? ? ? ? ? ? ? ? ? ? ?

loop_
_jana_atom_site_adp_d_label
_jana_atom_site_adp_d_type_symbol
_jana_atom_site_adp_d_1111
_jana_atom_site_adp_d_1112
_jana_atom_site_adp_d_1113
_jana_atom_site_adp_d_1122
_jana_atom_site_adp_d_1123
_jana_atom_site_adp_d_1133
_jana_atom_site_adp_d_1222
_jana_atom_site_adp_d_1223
_jana_atom_site_adp_d_1233
_jana_atom_site_adp_d_1333
_jana_atom_site_adp_d_2222
_jana_atom_site_adp_d_2223
_jana_atom_site_adp_d_2233
_jana_atom_site_adp_d_2333
_jana_atom_site_adp_d_3333
? ? ? ? ? ? ? ? ? ? ? ? ? ? ? ? ?

loop_
_jana_atom_site_adp_e_label
_jana_atom_site_adp_e_type_symbol
_jana_atom_site_adp_e_11111
_jana_atom_site_adp_e_11112
_jana_atom_site_adp_e_11113
_jana_atom_site_adp_e_11122
_jana_atom_site_adp_e_11123
_jana_atom_site_adp_e_11133
_jana_atom_site_adp_e_11222
_jana_atom_site_adp_e_11223
_jana_atom_site_adp_e_11233
_jana_atom_site_adp_e_11333
_jana_atom_site_adp_e_12222
_jana_atom_site_adp_e_12223
_jana_atom_site_adp_e_12233
_jana_atom_site_adp_e_12333
_jana_atom_site_adp_e_13333
_jana_atom_site_adp_e_22222
_jana_atom_site_adp_e_22223
_jana_atom_site_adp_e_22233
_jana_atom_site_adp_e_22333
_jana_atom_site_adp_e_23333
_jana_atom_site_adp_e_33333
? ? ? ? ? ? ? ? ? ? ? ? ? ? ? ? ? ? ? ? ? ? ?

loop_
_jana_atom_site_adp_f_label
_jana_atom_site_adp_f_type_symbol
_jana_atom_site_adp_f_111111
_jana_atom_site_adp_f_111112
_jana_atom_site_adp_f_111113
_jana_atom_site_adp_f_111122
_jana_atom_site_adp_f_111123
_jana_atom_site_adp_f_111133
_jana_atom_site_adp_f_111222
_jana_atom_site_adp_f_111223
_jana_atom_site_adp_f_111233
_jana_atom_site_adp_f_111333
_jana_atom_site_adp_f_112222
_jana_atom_site_adp_f_112223
_jana_atom_site_adp_f_112233
_jana_atom_site_adp_f_112333
_jana_atom_site_adp_f_113333
_jana_atom_site_adp_f_122222
_jana_atom_site_adp_f_122223
_jana_atom_site_adp_f_122233
_jana_atom_site_adp_f_122333
_jana_atom_site_adp_f_123333
_jana_atom_site_adp_f_133333
_jana_atom_site_adp_f_222222
_jana_atom_site_adp_f_222223
_jana_atom_site_adp_f_222233
_jana_atom_site_adp_f_222333
_jana_atom_site_adp_f_223333
_jana_atom_site_adp_f_233333
_jana_atom_site_adp_f_333333
? ? ? ? ? ? ? ? ? ? ? ? ? ? ? ? ? ? ? ? ? ? ? ? ? ? ? ? ? ?

_cod_database_fobs_code 2243306
_cod_duplicate_entry 2243265
